data_7109524
loop_
_publ_author_name
'Beatrix E. K. Barth'
'Eliza Leusmann'
'Klaus Harms'
'Stefanie Dehnen'

_publ_section_title
;
 Towards the installation of transition metal ions on donor ligand
 decorated tin sulfide clusters
;
_journal_name_full Chem.Commun.
_journal_page_first 6590
_journal_paper_doi 10.1039/c3cc43649g
_journal_volume 49
_journal_year 2013
_chemical_formula_sum 'C72 H82 Cl18 N16 S10 Sn4 Zn8'
_chemical_formula_weight 3127.95
_chemical_name_systematic
;
?
;
_space_group_crystal_system tetragonal
_space_group_IT_number 88
_space_group_name_Hall '-I 4ad'
_space_group_name_H-M_alt 'I 41/a'
_symmetry_space_group_name_Hall '-I 4ad'
_symmetry_space_group_name_H-M 'I 41/a :2'
_atom_sites_solution_hydrogens geom
_atom_sites_solution_primary direct
_atom_sites_solution_secondary difmap
_audit_creation_method SHELXL-2013
_cell_angle_alpha 90
_cell_angle_beta 90
_cell_angle_gamma 90
_cell_formula_units_Z 4
_cell_length_a 26.7544(15)
_cell_length_b 26.7544(15)
_cell_length_c 15.6480(11)
_cell_measurement_temperature 100(2)
_cell_volume 11200.8(12)
_computing_cell_refinement 'STOE X-AREA'
_computing_data_collection 'STOE X-AREA'
_computing_data_reduction 'STOE X-AREA'
_computing_molecular_graphics 'DIAMOND (Crystal Impact)'
_computing_structure_refinement 'SHELXL-2013 (Sheldrick, 2013)'
_computing_structure_solution 'SHELXS-97 (Sheldrick, 2008)'
_diffrn_ambient_temperature 100(2)
_diffrn_measured_fraction_theta_full 0.974
_diffrn_measured_fraction_theta_max 1.000
_diffrn_measurement_device_type 'STOE IPDS 2T'
_diffrn_measurement_method 'omega scans'
_diffrn_radiation_type MoK\a
_diffrn_radiation_wavelength 0.71073
_diffrn_reflns_av_R_equivalents 0.1472
_diffrn_reflns_av_unetI/netI 0.2218
_diffrn_reflns_Laue_measured_fraction_full 0.974
_diffrn_reflns_Laue_measured_fraction_max 1.000
_diffrn_reflns_limit_h_max 31
_diffrn_reflns_limit_h_min -29
_diffrn_reflns_limit_k_max 31
_diffrn_reflns_limit_k_min -21
_diffrn_reflns_limit_l_max 18
_diffrn_reflns_limit_l_min -17
_diffrn_reflns_number 18558
_diffrn_reflns_point_group_measured_fraction_full 0.974
_diffrn_reflns_point_group_measured_fraction_max 1.000
_diffrn_reflns_theta_full 25.242
_diffrn_reflns_theta_max 25.000
_diffrn_reflns_theta_min 1.508
_exptl_absorpt_coefficient_mu 3.215
_exptl_absorpt_correction_type none
_exptl_crystal_density_diffrn 1.855
_exptl_crystal_F_000 6128
_exptl_crystal_size_max 0.120
_exptl_crystal_size_mid 0.050
_exptl_crystal_size_min 0.050
_refine_diff_density_max 0.810
_refine_diff_density_min -0.468
_refine_diff_density_rms 0.126
_refine_ls_extinction_method none
_refine_ls_goodness_of_fit_ref 0.806
_refine_ls_hydrogen_treatment constr
_refine_ls_matrix_type full
_refine_ls_number_parameters 314
_refine_ls_number_reflns 4939
_refine_ls_number_restraints 86
_refine_ls_restrained_S_all 0.800
_refine_ls_R_factor_all 0.1996
_refine_ls_R_factor_gt 0.0667
_refine_ls_shift/su_max 0.000
_refine_ls_shift/su_mean 0.000
_refine_ls_structure_factor_coef Fsqd
_refine_ls_weighting_details
;
w=1/[\s^2^(Fo^2^)+(0.0485P)^2^]
where P=(Fo^2^+2Fc^2^)/3
;
_refine_ls_weighting_scheme calc
_refine_ls_wR_factor_gt 0.1217
_refine_ls_wR_factor_ref 0.1590
_reflns_Friedel_coverage 0.000
_reflns_number_gt 1758
_reflns_number_total 4939
_reflns_threshold_expression 'I > 2\s(I)'
_cod_data_source_file c3cc43649g.txt
_cod_data_source_block bb126
_cod_original_cell_volume 11200.8(15)
_cod_database_code 7109524
_shelx_space_group_comment
;
The symmetry employed for this shelxl refinement is uniquely defined
by the following loop, which should always be used as a source of
symmetry information in preference to the above space-group names.
They are only intended as comments.
;
_shelx_estimated_absorpt_t_min 0.699
_shelx_estimated_absorpt_t_max 0.856

loop_
_space_group_symop_operation_xyz
'x, y, z'
'-y+3/4, x+1/4, z+1/4'
'-x, -y+1/2, z'
'y+1/4, -x+1/4, z+1/4'
'x+1/2, y+1/2, z+1/2'
'-y+5/4, x+3/4, z+3/4'
'-x+1/2, -y+1, z+1/2'
'y+3/4, -x+3/4, z+3/4'
'-x, -y, -z'
'y-3/4, -x-1/4, -z-1/4'
'x, y-1/2, -z'
'-y-1/4, x-1/4, -z-1/4'
'-x+1/2, -y+1/2, -z+1/2'
'y-1/4, -x+1/4, -z+1/4'
'x+1/2, y, -z+1/2'
'-y+1/4, x+1/4, -z+1/4'

loop_
_atom_site_label
_atom_site_type_symbol
_atom_site_fract_x
_atom_site_fract_y
_atom_site_fract_z
_atom_site_U_iso_or_equiv
_atom_site_adp_type
_atom_site_occupancy
_atom_site_site_symmetry_order
_atom_site_calc_flag
_atom_site_refinement_flags_posn
_atom_site_refinement_flags_adp
_atom_site_refinement_flags_occupancy
_atom_site_disorder_assembly
_atom_site_disorder_group
C1 C 0.6341(7) 0.1549(6) 0.6797(12) 0.081(5) Uani 1 1 d . U . . .
H1A H 0.6301 0.1330 0.6299 0.121 Uiso 1 1 calc R U . . .
H1B H 0.6064 0.1493 0.7196 0.121 Uiso 1 1 calc R U . . .
H1C H 0.6658 0.1473 0.7083 0.121 Uiso 1 1 calc R U . . .
C2 C 0.6341(7) 0.2093(6) 0.6507(9) 0.068(4) Uani 1 1 d . U . . .
C3 C 0.6351(7) 0.2427(6) 0.7319(10) 0.075(5) Uani 1 1 d . U . . .
H3A H 0.6111 0.2285 0.7735 0.090 Uiso 1 1 calc R U . . .
H3B H 0.6688 0.2399 0.7576 0.090 Uiso 1 1 calc R U . . .
C4 C 0.6235(7) 0.2968(6) 0.7221(9) 0.070(5) Uani 1 1 d . U . . .
C7 C 0.6195(6) 0.3946(6) 0.6164(9) 0.055(3) Uani 1 1 d . U . . .
C8 C 0.5986(7) 0.4449(6) 0.6016(8) 0.059(3) Uani 1 1 d . U . . .
C10 C 0.5255(7) 0.4904(7) 0.6017(9) 0.067(4) Uani 1 1 d . U . . .
H10 H 0.4901 0.4915 0.6067 0.081 Uiso 1 1 calc R U . . .
C11 C 0.5504(7) 0.5334(7) 0.5862(10) 0.070(4) Uani 1 1 d . U . . .
H11 H 0.5331 0.5643 0.5821 0.084 Uiso 1 1 calc R U . . .
C12 C 0.6013(7) 0.5313(6) 0.5766(10) 0.069(4) Uani 1 1 d . U . . .
H12 H 0.6199 0.5608 0.5655 0.083 Uiso 1 1 calc R U . . .
C13 C 0.6251(7) 0.4856(6) 0.5834(9) 0.064(4) Uani 1 1 d . U . . .
H13 H 0.6602 0.4833 0.5752 0.077 Uiso 1 1 calc R U . . .
C14 C 0.6780(6) 0.2210(8) 0.5972(12) 0.095(6) Uani 1 1 d . U . . .
H14A H 0.6749 0.2550 0.5745 0.143 Uiso 1 1 calc R U . . .
H14B H 0.6799 0.1972 0.5498 0.143 Uiso 1 1 calc R U . . .
H14C H 0.7084 0.2186 0.6319 0.143 Uiso 1 1 calc R U . . .
C15 C 0.6276(9) 0.3324(6) 0.7929(10) 0.094(7) Uani 1 1 d . U . . .
H15A H 0.5943 0.3447 0.8082 0.141 Uiso 1 1 calc R U . . .
H15B H 0.6487 0.3606 0.7754 0.141 Uiso 1 1 calc R U . . .
H15C H 0.6427 0.3158 0.8424 0.141 Uiso 1 1 calc R U . . .
C16 C 0.6751(6) 0.3867(6) 0.6129(10) 0.063(4) Uani 1 1 d . U . . .
C18 C 0.7499(8) 0.4055(8) 0.6696(14) 0.098(6) Uani 1 1 d . U . . .
H18 H 0.7681 0.4228 0.7126 0.117 Uiso 1 1 calc R U . . .
C19 C 0.7764(7) 0.3765(9) 0.6190(12) 0.090(6) Uani 1 1 d . U . . .
H19 H 0.8118 0.3752 0.6225 0.108 Uiso 1 1 calc R U . . .
C20 C 0.7499(8) 0.3479(9) 0.5599(10) 0.101(6) Uani 1 1 d . U . . .
H20 H 0.7664 0.3244 0.5242 0.121 Uiso 1 1 calc R U . . .
C21 C 0.6988(7) 0.3549(8) 0.5551(10) 0.086(6) Uani 1 1 d . U . . .
H21 H 0.6799 0.3380 0.5126 0.103 Uiso 1 1 calc R U . . .
N5 N 0.6073(5) 0.3105(5) 0.6464(7) 0.053(3) Uani 1 1 d . U . . .
N6 N 0.5895(5) 0.3595(5) 0.6325(7) 0.054(3) Uani 1 1 d . U . . .
N9 N 0.5492(5) 0.4455(5) 0.6105(7) 0.062(3) Uani 1 1 d . U . . .
N17 N 0.7013(6) 0.4136(6) 0.6684(10) 0.085(4) Uani 1 1 d . U . . .
S1 S 0.46494(16) 0.35506(15) 0.5268(2) 0.0555(10) Uani 1 1 d . U . . .
Cl2 Cl 0.57556(16) 0.40581(16) 0.4033(2) 0.0635(11) Uani 1 1 d . U . . .
S3 S 0.41783(16) 0.22693(16) 0.4496(2) 0.0587(11) Uani 1 1 d . U . . .
S2 S 0.5000 0.2500 0.6715(4) 0.0630(16) Uani 1 2 d S TU P . .
Cl1 Cl 0.4945(2) 0.3859(2) 0.7746(3) 0.0975(17) Uani 1 1 d . U . . .
Zn1 Zn 0.51490(8) 0.37801(8) 0.63938(11) 0.0637(6) Uani 1 1 d . U . . .
Zn2 Zn 0.52641(7) 0.33765(6) 0.42361(10) 0.0555(5) Uani 1 1 d . U . . .
Sn1 Sn 0.43261(4) 0.27388(4) 0.57761(7) 0.0564(3) Uani 1 1 d . U . . .
C901 C 0.3516(13) 0.5083(17) 0.7040(18) 0.13(2) Uiso 0.5 1 d D . P A 1
H901 H 0.3695 0.5373 0.6775 0.161 Uiso 0.5 1 calc R U P A 1
C902 C 0.3695(16) 0.501(3) 0.720(2) 0.14(2) Uiso 0.5 1 d D . P B 2
H90A H 0.3872 0.5338 0.7201 0.170 Uiso 0.5 1 calc R U P B 2
H90B H 0.3890 0.4783 0.6829 0.170 Uiso 0.5 1 calc R U P B 2
Cl11 Cl 0.3134(8) 0.4830(8) 0.6273(11) 0.157(8) Uani 0.5 1 d D . P A 1
Cl12 Cl 0.3957(5) 0.4644(4) 0.7309(10) 0.111(4) Uani 0.5 1 d D . P A 1
Cl13 Cl 0.3190(6) 0.5305(5) 0.7903(11) 0.146(5) Uani 0.5 1 d D . P A 1
Cl21 Cl 0.3125(14) 0.5103(10) 0.673(2) 0.251(14) Uani 0.5 1 d D . P B 2
Cl22 Cl 0.3698(7) 0.4779(9) 0.821(2) 0.242(12) Uani 0.5 1 d D . P B 2

loop_
_atom_site_aniso_label
_atom_site_aniso_U_11
_atom_site_aniso_U_22
_atom_site_aniso_U_33
_atom_site_aniso_U_23
_atom_site_aniso_U_13
_atom_site_aniso_U_12
C1 0.090(13) 0.067(8) 0.086(13) -0.018(8) -0.036(10) 0.009(9)
C2 0.086(11) 0.075(9) 0.043(9) 0.000(7) -0.014(8) 0.016(10)
C3 0.100(14) 0.058(7) 0.066(9) 0.003(7) -0.022(9) -0.009(10)
C4 0.110(15) 0.061(8) 0.039(8) 0.005(6) -0.006(9) -0.005(10)
C7 0.078(6) 0.054(7) 0.033(8) 0.009(7) -0.017(7) -0.012(6)
C8 0.085(8) 0.060(7) 0.031(8) 0.006(7) -0.001(8) -0.004(6)
C10 0.093(10) 0.071(7) 0.038(9) -0.007(9) 0.004(9) -0.001(7)
C11 0.099(10) 0.065(8) 0.047(9) -0.004(9) -0.005(11) 0.001(8)
C12 0.105(10) 0.064(8) 0.038(8) 0.008(9) 0.008(10) -0.001(8)
C13 0.088(10) 0.064(8) 0.040(8) 0.017(9) 0.002(9) -0.005(7)
C14 0.052(11) 0.144(17) 0.089(13) 0.000(11) -0.021(8) 0.003(11)
C15 0.18(2) 0.063(10) 0.043(8) 0.009(7) -0.034(11) -0.006(13)
C16 0.076(7) 0.071(11) 0.042(8) 0.005(7) -0.012(7) -0.010(7)
C18 0.078(10) 0.130(18) 0.086(14) -0.002(11) -0.020(11) -0.017(12)
C19 0.063(11) 0.15(2) 0.061(11) 0.026(10) -0.007(8) -0.001(10)
C20 0.084(10) 0.18(2) 0.039(10) 0.002(10) 0.014(9) -0.005(12)
C21 0.080(9) 0.141(18) 0.037(9) -0.019(9) 0.004(8) -0.022(11)
N5 0.072(8) 0.053(6) 0.034(6) -0.010(5) -0.011(6) -0.014(5)
N6 0.079(6) 0.055(6) 0.029(6) -0.009(6) -0.005(5) -0.013(5)
N9 0.079(7) 0.074(6) 0.032(6) -0.009(6) -0.008(6) -0.001(5)
N17 0.073(8) 0.100(12) 0.083(10) -0.024(8) -0.014(8) -0.006(8)
S1 0.068(3) 0.058(3) 0.041(2) 0.0009(18) 0.0074(19) 0.000(2)
Cl2 0.077(3) 0.073(3) 0.040(2) 0.003(2) 0.001(2) -0.016(2)
S3 0.072(3) 0.066(3) 0.038(2) 0.0014(19) -0.0070(19) -0.004(2)
S2 0.069(4) 0.080(4) 0.040(3) 0.000 0.000 0.002(3)
Cl1 0.118(4) 0.131(5) 0.044(2) -0.010(3) 0.022(3) -0.009(4)
Zn1 0.0761(14) 0.0739(14) 0.0412(10) -0.0035(9) 0.0065(9) -0.0037(11)
Zn2 0.0663(12) 0.0615(12) 0.0388(9) -0.0001(9) 0.0016(10) -0.0023(10)
Sn1 0.0623(8) 0.0627(8) 0.0440(5) 0.0017(6) 0.0042(6) -0.0017(6)
Cl11 0.219(19) 0.144(17) 0.108(12) 0.033(11) 0.070(13) 0.011(15)
Cl12 0.118(10) 0.064(7) 0.150(11) 0.000(7) 0.029(9) 0.004(7)
Cl13 0.170(14) 0.090(9) 0.177(14) -0.009(9) 0.003(11) 0.017(9)
Cl21 0.35(4) 0.18(3) 0.22(3) 0.01(2) -0.04(3) 0.05(2)
Cl22 0.160(16) 0.22(2) 0.35(3) 0.13(2) -0.04(2) -0.060(15)

loop_
_atom_type_symbol
_atom_type_description
_atom_type_scat_dispersion_real
_atom_type_scat_dispersion_imag
_atom_type_scat_source
C C 0.0033 0.0016 'International Tables Vol C Tables 4.2.6.8 and 6.1.1.4'
H H 0.0000 0.0000 'International Tables Vol C Tables 4.2.6.8 and 6.1.1.4'
Cl Cl 0.1484 0.1585 'International Tables Vol C Tables 4.2.6.8 and 6.1.1.4'
N N 0.0061 0.0033 'International Tables Vol C Tables 4.2.6.8 and 6.1.1.4'
S S 0.1246 0.1234 'International Tables Vol C Tables 4.2.6.8 and 6.1.1.4'
Sn Sn -0.6537 1.4246 'International Tables Vol C Tables 4.2.6.8 and 6.1.1.4'
Zn Zn 0.2839 1.4301 'International Tables Vol C Tables 4.2.6.8 and 6.1.1.4'

loop_
_geom_angle_atom_site_label_1
_geom_angle_atom_site_label_2
_geom_angle_atom_site_label_3
_geom_angle
_geom_angle_site_symmetry_1
_geom_angle_site_symmetry_3
C2 C1 H1A 109.5 . .
C2 C1 H1B 109.5 . .
H1A C1 H1B 109.5 . .
C2 C1 H1C 109.5 . .
H1A C1 H1C 109.5 . .
H1B C1 H1C 109.5 . .
C14 C2 C1 111.8(16) . .
C14 C2 C3 109.2(15) . .
C1 C2 C3 107.8(13) . .
C14 C2 Sn1 108.2(10) . 3_655
C1 C2 Sn1 110.7(11) . 3_655
C3 C2 Sn1 109.1(11) . 3_655
C4 C3 C2 118.1(13) . .
C4 C3 H3A 107.8 . .
C2 C3 H3A 107.8 . .
C4 C3 H3B 107.8 . .
C2 C3 H3B 107.8 . .
H3A C3 H3B 107.1 . .
N5 C4 C15 121.6(15) . .
N5 C4 C3 115.7(14) . .
C15 C4 C3 122.7(14) . .
N6 C7 C8 118.0(16) . .
N6 C7 C16 122.2(15) . .
C8 C7 C16 119.7(15) . .
N9 C8 C13 122.8(17) . .
N9 C8 C7 111.7(15) . .
C13 C8 C7 125.4(17) . .
C11 C10 N9 122.6(18) . .
C11 C10 H10 118.7 . .
N9 C10 H10 118.7 . .
C10 C11 C12 118.3(18) . .
C10 C11 H11 120.9 . .
C12 C11 H11 120.9 . .
C11 C12 C13 119.1(17) . .
C11 C12 H12 120.5 . .
C13 C12 H12 120.5 . .
C8 C13 C12 119.7(18) . .
C8 C13 H13 120.2 . .
C12 C13 H13 120.2 . .
C2 C14 H14A 109.5 . .
C2 C14 H14B 109.5 . .
H14A C14 H14B 109.5 . .
C2 C14 H14C 109.5 . .
H14A C14 H14C 109.5 . .
H14B C14 H14C 109.5 . .
C4 C15 H15A 109.5 . .
C4 C15 H15B 109.5 . .
H15A C15 H15B 109.5 . .
C4 C15 H15C 109.5 . .
H15A C15 H15C 109.5 . .
H15B C15 H15C 109.5 . .
N17 C16 C21 121.0(17) . .
N17 C16 C7 115.0(15) . .
C21 C16 C7 124.0(15) . .
C19 C18 N17 128(2) . .
C19 C18 H18 115.9 . .
N17 C18 H18 115.9 . .
C18 C19 C20 117(2) . .
C18 C19 H19 121.7 . .
C20 C19 H19 121.7 . .
C21 C20 C19 118(2) . .
C21 C20 H20 121.2 . .
C19 C20 H20 121.2 . .
C20 C21 C16 119.8(17) . .
C20 C21 H21 120.1 . .
C16 C21 H21 120.1 . .
C4 N5 N6 120.6(12) . .
C7 N6 N5 120.4(14) . .
C7 N6 Zn1 116.6(12) . .
N5 N6 Zn1 123.0(9) . .
C8 N9 C10 117.5(15) . .
C8 N9 Zn1 116.9(11) . .
C10 N9 Zn1 125.6(12) . .
C18 N17 C16 116.1(17) . .
Zn1 S1 Zn2 99.95(18) . .
Zn1 S1 Sn1 101.09(15) . .
Zn2 S1 Sn1 106.96(17) . .
Zn2 S3 Zn2 108.49(17) 3_655 12_656
Zn2 S3 Sn1 115.51(17) 3_655 .
Zn2 S3 Sn1 113.69(18) 12_656 .
Sn1 S2 Sn1 105.0(2) . 3_655
N6 Zn1 N9 76.7(5) . .
N6 Zn1 Cl1 108.3(3) . .
N9 Zn1 Cl1 103.7(4) . .
N6 Zn1 S1 117.4(3) . .
N9 Zn1 S1 108.8(3) . .
Cl1 Zn1 S1 128.4(2) . .
Cl2 Zn2 S3 104.49(17) . 3_655
Cl2 Zn2 S3 105.21(16) . 10_666
S3 Zn2 S3 117.46(18) 3_655 10_666
Cl2 Zn2 S1 110.00(16) . .
S3 Zn2 S1 118.51(15) 3_655 .
S3 Zn2 S1 100.50(15) 10_666 .
C2 Sn1 S3 114.4(5) 3_655 .
C2 Sn1 S2 110.4(4) 3_655 .
S3 Sn1 S2 119.56(14) . .
C2 Sn1 S1 106.0(5) 3_655 .
S3 Sn1 S1 104.46(14) . .
S2 Sn1 S1 99.63(11) . .
Cl13 C901 Cl11 113(2) . .
Cl13 C901 Cl12 113(2) . .
Cl11 C901 Cl12 108(2) . .
Cl13 C901 H901 107.6 . .
Cl11 C901 H901 107.6 . .
Cl12 C901 H901 107.6 . .
Cl21 C902 Cl22 117(3) . .
Cl21 C902 H90A 108.0 . .
Cl22 C902 H90A 108.0 . .
Cl21 C902 H90B 108.0 . .
Cl22 C902 H90B 108.0 . .
H90A C902 H90B 107.3 . .
C901 Cl11 Cl13 161.6(18) . 8_454
C901 Cl13 Cl11 167.5(13) . 2

loop_
_geom_bond_atom_site_label_1
_geom_bond_atom_site_label_2
_geom_bond_distance
_geom_bond_site_symmetry_2
C1 C2 1.53(2) .
C1 H1A 0.9800 .
C1 H1B 0.9800 .
C1 H1C 0.9800 .
C2 C14 1.48(2) .
C2 C3 1.55(2) .
C2 Sn1 2.167(16) 3_655
C3 C4 1.49(2) .
C3 H3A 0.9900 .
C3 H3B 0.9900 .
C4 N5 1.315(18) .
C4 C15 1.47(2) .
C7 N6 1.260(17) .
C7 C8 1.48(2) .
C7 C16 1.50(2) .
C8 N9 1.330(19) .
C8 C13 1.33(2) .
C10 C11 1.35(2) .
C10 N9 1.366(19) .
C10 H10 0.9500 .
C11 C12 1.37(2) .
C11 H11 0.9500 .
C12 C13 1.38(2) .
C12 H12 0.9500 .
C13 H13 0.9500 .
C14 H14A 0.9800 .
C14 H14B 0.9800 .
C14 H14C 0.9800 .
C15 H15A 0.9800 .
C15 H15B 0.9800 .
C15 H15C 0.9800 .
C16 N17 1.327(19) .
C16 C21 1.39(2) .
C18 C19 1.32(3) .
C18 N17 1.32(2) .
C18 H18 0.9500 .
C19 C20 1.39(3) .
C19 H19 0.9500 .
C20 C21 1.38(2) .
C20 H20 0.9500 .
C21 H21 0.9500 .
N5 N6 1.411(16) .
N6 Zn1 2.058(13) .
N9 Zn1 2.075(14) .
S1 Zn1 2.295(4) .
S1 Zn2 2.352(4) .
S1 Sn1 2.469(4) .
Cl2 Zn2 2.271(4) .
S3 Zn2 2.318(5) 3_655
S3 Zn2 2.343(4) 12_656
S3 Sn1 2.398(4) .
S2 Sn1 2.412(4) .
S2 Sn1 2.412(4) 3_655
Cl1 Zn1 2.195(4) .
Zn2 S3 2.319(5) 3_655
Zn2 S3 2.343(4) 10_666
Sn1 C2 2.167(16) 3_655
C901 Cl13 1.71(2) .
C901 Cl11 1.72(2) .
C901 Cl12 1.72(2) .
C901 H901 1.0000 .
C902 Cl21 1.71(2) .
C902 Cl22 1.71(2) .
C902 H90A 0.9900 .
C902 H90B 0.9900 .
Cl11 Cl13 2.14(3) 8_454
Cl13 Cl11 2.14(3) 2

loop_
_geom_torsion_atom_site_label_1
_geom_torsion_atom_site_label_2
_geom_torsion_atom_site_label_3
_geom_torsion_atom_site_label_4
_geom_torsion
_geom_torsion_site_symmetry_1
_geom_torsion_site_symmetry_4
C14 C2 C3 C4 72(2) . .
C1 C2 C3 C4 -166.0(16) . .
Sn1 C2 C3 C4 -45.7(19) 3_655 .
C2 C3 C4 N5 8(2) . .
C2 C3 C4 C15 -174.6(18) . .
N6 C7 C8 N9 1.9(19) . .
C16 C7 C8 N9 -177.5(12) . .
N6 C7 C8 C13 -179.5(14) . .
C16 C7 C8 C13 1(2) . .
N9 C10 C11 C12 2(2) . .
C10 C11 C12 C13 0(2) . .
N9 C8 C13 C12 3(2) . .
C7 C8 C13 C12 -175.7(14) . .
C11 C12 C13 C8 -2(2) . .
N6 C7 C16 N17 -120.1(17) . .
C8 C7 C16 N17 59.3(19) . .
N6 C7 C16 C21 62(2) . .
C8 C7 C16 C21 -119.1(18) . .
N17 C18 C19 C20 -5(4) . .
C18 C19 C20 C21 5(3) . .
C19 C20 C21 C16 -5(3) . .
N17 C16 C21 C20 5(3) . .
C7 C16 C21 C20 -176.3(17) . .
C15 C4 N5 N6 -5(3) . .
C3 C4 N5 N6 172.3(14) . .
C8 C7 N6 N5 179.4(11) . .
C16 C7 N6 N5 -1(2) . .
C8 C7 N6 Zn1 -1.8(16) . .
C16 C7 N6 Zn1 177.6(10) . .
C4 N5 N6 C7 83.9(18) . .
C4 N5 N6 Zn1 -94.9(15) . .
C13 C8 N9 C10 -1(2) . .
C7 C8 N9 C10 177.4(12) . .
C13 C8 N9 Zn1 -179.7(11) . .
C7 C8 N9 Zn1 -1.1(15) . .
C11 C10 N9 C8 -1(2) . .
C11 C10 N9 Zn1 177.2(11) . .
C19 C18 N17 C16 5(3) . .
C21 C16 N17 C18 -5(3) . .
C7 C16 N17 C18 176.6(16) . .
Cl13 C901 Cl11 Cl13 -122(4) . 8_454
Cl12 C901 Cl11 Cl13 4(8) . 8_454
Cl11 C901 Cl13 Cl11 -39(13) . 2
Cl12 C901 Cl13 Cl11 -162(8) . 2
